data_7000166
loop_
_publ_author_name
'Jin, Longfei'
'Yu, Hui'
'Wu, Shuxiang'
'Xiao, Fengping'

_publ_section_title
;
 Iron(iii) coordination induced novel 18-metallacrown-6 complex:
 esterification and isolation of the ligand
;
_journal_issue 1
_journal_name_full 'Dalton Transactions'
_journal_page_first 197
_journal_page_last 201
_journal_paper_doi 10.1039/b814093f
_journal_year 2009
_chemical_formula_sum 'C82 H98 Fe6 N12 O42'
_chemical_formula_weight 2258.82
_chemical_name_systematic
;
?
;
_space_group_IT_number 15
_symmetry_cell_setting monoclinic
_symmetry_space_group_name_Hall '-C 2yc'
_symmetry_space_group_name_H-M 'C 1 2/c 1'
_atom_sites_solution_hydrogens geom
_atom_sites_solution_primary direct
_atom_sites_solution_secondary difmap
_audit_creation_method SHELXL-97
_cell_angle_alpha 90.00
_cell_angle_beta 118.8750(10)
_cell_angle_gamma 90.00
_cell_formula_units_Z 4
_cell_length_a 30.737(3)
_cell_length_b 14.1772(11)
_cell_length_c 25.247(2)
_cell_measurement_reflns_used 7703
_cell_measurement_temperature 291(2)
_cell_measurement_theta_max 23.21
_cell_measurement_theta_min 2.16
_cell_volume 9634.0(14)
_computing_cell_refinement 'Bruker SMART'
_computing_data_collection 'Bruker SMART'
_computing_data_reduction 'Bruker SAINT'
_computing_molecular_graphics 'Bruker SHELXTL'
_computing_publication_material 'Bruker SHELXTL'
_computing_structure_refinement 'SHELXL-97 (Sheldrick, 1997)'
_computing_structure_solution 'SHELXS-97 (Sheldrick, 1990)'
_diffrn_ambient_temperature 291(2)
_diffrn_measured_fraction_theta_full 0.988
_diffrn_measured_fraction_theta_max 0.988
_diffrn_measurement_device_type 'CCD area detector'
_diffrn_measurement_method 'phi and omega scans'
_diffrn_radiation_monochromator graphite
_diffrn_radiation_source 'fine-focus sealed tube'
_diffrn_radiation_type MoK\a
_diffrn_radiation_wavelength 0.71073
_diffrn_reflns_av_R_equivalents 0.0563
_diffrn_reflns_av_sigmaI/netI 0.0471
_diffrn_reflns_limit_h_max 35
_diffrn_reflns_limit_h_min -37
_diffrn_reflns_limit_k_max 17
_diffrn_reflns_limit_k_min -17
_diffrn_reflns_limit_l_max 31
_diffrn_reflns_limit_l_min -31
_diffrn_reflns_number 48338
_diffrn_reflns_theta_full 26.00
_diffrn_reflns_theta_max 26.00
_diffrn_reflns_theta_min 1.51
_exptl_absorpt_coefficient_mu 0.978
_exptl_absorpt_correction_T_max 0.9086
_exptl_absorpt_correction_T_min 0.8285
_exptl_absorpt_correction_type multi-scan
_exptl_absorpt_process_details 'SADABS (Sheldrick, 1996)'
_exptl_crystal_colour black
_exptl_crystal_density_diffrn 1.557
_exptl_crystal_density_method 'not measured'
_exptl_crystal_description block
_exptl_crystal_F_000 4664
_exptl_crystal_size_max 0.20
_exptl_crystal_size_mid 0.20
_exptl_crystal_size_min 0.10
_refine_diff_density_max 0.775
_refine_diff_density_min -0.322
_refine_diff_density_rms 0.086
_refine_ls_extinction_method none
_refine_ls_goodness_of_fit_ref 1.020
_refine_ls_hydrogen_treatment mixed
_refine_ls_matrix_type full
_refine_ls_number_parameters 597
_refine_ls_number_reflns 9360
_refine_ls_number_restraints 3
_refine_ls_restrained_S_all 1.021
_refine_ls_R_factor_all 0.0760
_refine_ls_R_factor_gt 0.0544
_refine_ls_shift/su_max 0.002
_refine_ls_shift/su_mean 0.000
_refine_ls_structure_factor_coef Fsqd
_refine_ls_weighting_details 'calc w=1/[\s^2^(Fo^2^)+(0.0768P)^2^+0.0000P] where P=(Fo^2^+2Fc^2^)/3'
_refine_ls_weighting_scheme calc
_refine_ls_wR_factor_gt 0.1242
_refine_ls_wR_factor_ref 0.1341
_reflns_number_gt 6980
_reflns_number_total 9360
_reflns_threshold_expression >2sigma(I)
_cod_data_source_file b814093f.txt
_cod_data_source_block 1
_cod_depositor_comments
;
The following automatic conversions were performed:
'_symmetry_cell_setting' value 'Monoclinic' changed to 'monoclinic'
according to '/home/saulius/struct/CIF-dictionaries/cif_core.dic'
dictionary named 'cif_core.dic' version 2.4.1 from 2010-06-29.

Automatic conversion script
Id: cif_fix_enum 1527 2010-12-29 10:47:43Z saulius 
;
_cod_original_cell_volume 9633.8(13)
_cod_original_sg_symbol_H-M C2/c
_cod_database_code 7000166

loop_
_symmetry_equiv_pos_as_xyz
'x, y, z'
'-x, y, -z+1/2'
'x+1/2, y+1/2, z'
'-x+1/2, y+1/2, -z+1/2'
'-x, -y, -z'
'x, -y, z-1/2'
'-x+1/2, -y+1/2, -z'
'x+1/2, -y+1/2, z-1/2'

loop_
_atom_site_label
_atom_site_type_symbol
_atom_site_fract_x
_atom_site_fract_y
_atom_site_fract_z
_atom_site_U_iso_or_equiv
_atom_site_adp_type
_atom_site_occupancy
_atom_site_symmetry_multiplicity
_atom_site_calc_flag
_atom_site_refinement_flags
_atom_site_disorder_assembly
_atom_site_disorder_group
C1 C 0.45401(10) 0.5617(2) 1.16911(12) 0.0304(6) Uani 1 1 d . . .
C2 C 0.01342(10) 0.8631(2) 0.82409(12) 0.0300(7) Uani 1 1 d . . .
C3 C -0.03387(11) 0.8851(2) 0.81603(13) 0.0382(7) Uani 1 1 d . . .
H3 H -0.0559 0.8365 0.8108 0.046 Uiso 1 1 calc R . .
C4 C -0.04843(11) 0.9768(2) 0.81569(15) 0.0446(8) Uani 1 1 d . . .
H4 H -0.0801 0.9897 0.8101 0.054 Uiso 1 1 calc R . .
C5 C -0.01627(12) 1.0497(2) 0.82366(16) 0.0509(9) Uani 1 1 d . . .
H5 H -0.0259 1.1118 0.8242 0.061 Uiso 1 1 calc R . .
C6 C 0.46952(11) 0.4697(2) 1.16915(15) 0.0433(8) Uani 1 1 d . . .
H6 H 0.4481 0.4201 1.1642 0.052 Uiso 1 1 calc R . .
C7 C 0.40467(10) 0.5758(2) 1.16392(12) 0.0291(6) Uani 1 1 d . . .
C8 C 0.17726(10) 0.7531(2) 0.84755(12) 0.0340(7) Uani 1 1 d . . .
C9 C 0.22673(12) 0.7385(2) 0.85128(16) 0.0468(9) Uani 1 1 d . . .
H9 H 0.2547 0.7418 0.8892 0.056 Uiso 1 1 calc R . .
C10 C 0.23344(14) 0.7211(3) 0.80403(19) 0.0614(10) Uani 1 1 d . . .
H10 H 0.2658 0.7118 0.8112 0.074 Uiso 1 1 calc R . .
C11 C 0.19261(17) 0.7156(3) 0.74048(19) 0.0682(11) Uani 1 1 d . . .
C12 C 0.1740(3) 0.6925(5) 0.6386(2) 0.0945(13) Uani 1 1 d . . .
H12A H 0.1495 0.6458 0.6331 0.142 Uiso 1 1 calc R . .
H12B H 0.1902 0.6752 0.6157 0.142 Uiso 1 1 calc R . .
H12C H 0.1580 0.7526 0.6249 0.142 Uiso 1 1 calc R . .
C13 C 0.24124(11) 0.5503(2) 1.22529(13) 0.0410(8) Uani 1 1 d . . .
C14 C 0.29348(12) 0.5361(2) 1.25973(13) 0.0432(8) Uani 1 1 d . . .
C15 C 0.31425(15) 0.5327(3) 1.32233(16) 0.0713(13) Uani 1 1 d . . .
H15 H 0.3483 0.5239 1.3458 0.086 Uiso 1 1 calc R . .
C16 C 0.28593(18) 0.5421(4) 1.35043(18) 0.0968(18) Uani 1 1 d . . .
H16 H 0.3011 0.5404 1.3924 0.116 Uiso 1 1 calc R . .
C17 C 0.23515(16) 0.5539(4) 1.31699(18) 0.0974(19) Uani 1 1 d . . .
H17 H 0.2159 0.5589 1.3361 0.117 Uiso 1 1 calc R . .
C18 C 0.21392(14) 0.5580(3) 1.25614(16) 0.0657(12) Uani 1 1 d . . .
H18 H 0.1797 0.5663 1.2338 0.079 Uiso 1 1 calc R . .
C19 C 0.21473(11) 0.5553(2) 1.15944(13) 0.0349(7) Uani 1 1 d . . .
C20 C 0.23114(10) 0.5266(2) 1.03636(12) 0.0319(7) Uani 1 1 d . . .
C21 C 0.20333(11) 0.5122(3) 0.96937(13) 0.0403(8) Uani 1 1 d . . .
H21 H 0.1970 0.5647 0.9446 0.048 Uiso 1 1 calc R . .
C22 C 0.18720(12) 0.4289(3) 0.94311(14) 0.0467(9) Uani 1 1 d . . .
H22 H 0.1715 0.4263 0.9011 0.056 Uiso 1 1 calc R . .
C23 C 0.19241(12) 0.3412(3) 0.97579(16) 0.0467(8) Uani 1 1 d . . .
C24 C 0.16749(17) 0.1797(3) 0.9659(2) 0.0802(14) Uani 1 1 d . . .
H24A H 0.2012 0.1635 0.9942 0.120 Uiso 1 1 calc R . .
H24B H 0.1537 0.1324 0.9349 0.120 Uiso 1 1 calc R . .
H24C H 0.1483 0.1832 0.9866 0.120 Uiso 1 1 calc R . .
C25 C 0.05248(17) 0.5644(4) 1.0849(2) 0.0946(16) Uani 1 1 d . . .
H25A H 0.0197 0.5436 1.0564 0.142 Uiso 1 1 calc R . .
H25B H 0.0508 0.6029 1.1152 0.142 Uiso 1 1 calc R . .
H25C H 0.0732 0.5106 1.1038 0.142 Uiso 1 1 calc R . .
C26 C 0.06765(10) 0.4494(2) 0.91088(13) 0.0328(7) Uani 1 1 d . . .
C27 C 0.08159(10) 0.4075(2) 0.96745(14) 0.0359(7) Uani 1 1 d . . .
C28 C 0.06888(12) 0.3126(2) 0.96807(17) 0.0496(9) Uani 1 1 d . . .
H28 H 0.0774 0.2836 1.0049 0.059 Uiso 1 1 calc R . .
C29 C 0.04423(14) 0.2619(3) 0.91588(17) 0.0575(10) Uani 1 1 d . . .
H29 H 0.0364 0.1990 0.9177 0.069 Uiso 1 1 calc R . .
C30 C 0.03084(14) 0.3020(3) 0.86096(18) 0.0577(10) Uani 1 1 d . . .
H30 H 0.0141 0.2670 0.8256 0.069 Uiso 1 1 calc R . .
C31 C 0.04248(12) 0.3948(2) 0.85877(15) 0.0457(8) Uani 1 1 d . . .
H31 H 0.0333 0.4221 0.8214 0.055 Uiso 1 1 calc R . .
C32 C 0.07950(10) 0.5474(2) 0.90399(13) 0.0313(7) Uani 1 1 d . . .
C33 C 0.13586(10) 0.7458(2) 0.98515(13) 0.0336(7) Uani 1 1 d . . .
C34 C 0.15494(12) 0.8392(2) 0.97860(13) 0.0408(8) Uani 1 1 d . . .
H34 H 0.1802 0.8374 0.9684 0.049 Uiso 1 1 calc R . .
C35 C 0.14088(13) 0.9237(2) 0.98531(14) 0.0474(9) Uani 1 1 d . . .
H35 H 0.1588 0.9750 0.9831 0.057 Uiso 1 1 calc R . .
C36 C 0.09904(14) 0.9432(3) 0.99593(16) 0.0528(9) Uani 1 1 d . . .
C37 C 0.0594(2) 1.0608(4) 1.0239(3) 0.0842(2) Uani 1 1 d . . .
H37A H 0.0284 1.0578 0.9869 0.126 Uiso 1 1 calc R . .
H37B H 0.0650 1.1242 1.0392 0.126 Uiso 1 1 calc R . .
H37C H 0.0582 1.0191 1.0532 0.126 Uiso 1 1 calc R . .
C38 C 0.06416(16) 0.5878(3) 0.72714(18) 0.0674(12) Uani 1 1 d . . .
H38A H 0.0952 0.5602 0.7560 0.101 Uiso 1 1 calc R . .
H38B H 0.0653 0.6023 0.6907 0.101 Uiso 1 1 calc R . .
H38C H 0.0377 0.5441 0.7183 0.101 Uiso 1 1 calc R . .
Fe1 Fe 0.312582(14) 0.52375(3) 1.155660(18) 0.03287(11) Uani 1 1 d . . .
Fe2 Fe 0.132361(14) 0.57546(3) 1.042226(17) 0.03222(11) Uani 1 1 d . . .
Fe3 Fe 0.086017(14) 0.70893(3) 0.842204(17) 0.02997(11) Uani 1 1 d . . .
N1 N 0.11317(8) 0.83841(16) 0.83987(10) 0.0291(5) Uani 1 1 d . . .
N2 N 0.33956(8) 0.66123(17) 1.15687(10) 0.0318(6) Uani 1 1 d . . .
N3 N 0.23876(8) 0.54472(17) 1.12810(10) 0.0319(6) Uani 1 1 d . . .
N4 N 0.20635(8) 0.54384(17) 1.06526(10) 0.0323(6) Uani 1 1 d . . .
N5 N 0.10289(8) 0.60242(17) 0.95186(10) 0.0314(5) Uani 1 1 d . . .
N6 N 0.11280(9) 0.69323(17) 0.93635(11) 0.0342(6) Uani 1 1 d . . .
O1 O 0.02473(7) 0.77193(14) 0.82341(9) 0.0349(5) Uani 1 1 d . . .
O2 O 0.37972(7) 0.50289(14) 1.16361(9) 0.0377(5) Uani 1 1 d . . .
O3 O 0.15385(7) 0.67988(14) 0.85091(9) 0.0384(5) Uani 1 1 d . . .
O4 O 0.14968(12) 0.7243(3) 0.72449(13) 0.0893(10) Uani 1 1 d . . .
O5 O 0.21099(14) 0.6987(3) 0.70321(16) 0.1044(11) Uani 1 1 d . . .
O6 O 0.30367(10) 0.37804(18) 1.14642(13) 0.0623(7) Uani 1 1 d D . .
H6A H 0.3162(14) 0.331(2) 1.1747(12) 0.093 Uiso 1 1 d D . .
H6B H 0.3115(13) 0.354(3) 1.1233(11) 0.093 Uiso 1 1 d D . .
O7 O 0.32257(8) 0.52526(18) 1.23539(9) 0.0489(6) Uani 1 1 d . . .
O8 O 0.16749(7) 0.56980(16) 1.13216(9) 0.0413(5) Uani 1 1 d . . .
O9 O 0.27835(7) 0.52009(16) 1.06232(9) 0.0387(5) Uani 1 1 d . . .
O10 O 0.21723(10) 0.33040(18) 1.02964(12) 0.0629(7) Uani 1 1 d . . .
O11 O 0.16644(9) 0.27206(18) 0.93816(12) 0.0623(7) Uani 1 1 d . . .
O12 O 0.07294(8) 0.61831(19) 1.05422(10) 0.0547(6) Uani 1 1 d . . .
H12 H 0.0587 0.6766 1.0385 0.066 Uiso 1 1 calc R . .
O13 O 0.10563(8) 0.45213(16) 1.01961(9) 0.0449(6) Uani 1 1 d . . .
O14 O 0.06706(8) 0.57785(14) 0.85086(9) 0.0390(5) Uani 1 1 d . . .
O15 O 0.14642(8) 0.71757(15) 1.03779(9) 0.0410(5) Uani 1 1 d . . .
O16 O 0.06725(10) 0.8875(2) 0.98926(14) 0.0749(8) Uani 1 1 d . . .
O17 O 0.09958(10) 1.03247(19) 1.01255(13) 0.0697(8) Uani 1 1 d . . .
O18 O 0.05583(8) 0.67239(15) 0.75171(9) 0.0413(5) Uani 1 1 d . . .
H18A H 0.0344 0.7161 0.7239 0.050 Uiso 1 1 calc R . .

loop_
_atom_site_aniso_label
_atom_site_aniso_U_11
_atom_site_aniso_U_22
_atom_site_aniso_U_33
_atom_site_aniso_U_23
_atom_site_aniso_U_13
_atom_site_aniso_U_12
C1 0.0260(13) 0.0314(16) 0.0293(14) -0.0030(12) 0.0097(11) -0.0002(12)
C2 0.0256(13) 0.0342(16) 0.0241(13) -0.0048(11) 0.0071(11) 0.0010(12)
C3 0.0349(15) 0.0371(17) 0.0428(16) -0.0073(14) 0.0189(13) -0.0060(14)
C4 0.0320(15) 0.045(2) 0.0554(19) -0.0092(16) 0.0202(14) 0.0005(14)
C5 0.0373(17) 0.0359(18) 0.076(2) -0.0132(16) 0.0249(17) 0.0050(15)
C6 0.0335(15) 0.0337(18) 0.058(2) -0.0111(15) 0.0187(14) -0.0035(13)
C7 0.0265(13) 0.0283(15) 0.0259(13) -0.0017(11) 0.0074(11) -0.0008(12)
C8 0.0284(14) 0.0393(18) 0.0278(14) -0.0006(13) 0.0083(12) 0.0035(13)
C9 0.0364(16) 0.0399(19) 0.058(2) -0.0031(16) 0.0176(15) 0.0058(15)
C10 0.054(2) 0.055(2) 0.091(3) -0.008(2) 0.048(2) 0.0064(18)
C11 0.086(3) 0.062(3) 0.073(3) -0.021(2) 0.051(2) -0.009(2)
C12 0.116(6) 0.126(7) 0.066(3) -0.030(4) 0.063(4) -0.003(5)
C13 0.0416(16) 0.052(2) 0.0293(15) 0.0040(13) 0.0173(13) 0.0090(15)
C14 0.0448(17) 0.048(2) 0.0307(15) -0.0003(14) 0.0132(14) 0.0031(15)
C15 0.053(2) 0.113(4) 0.0350(19) 0.009(2) 0.0109(17) 0.018(2)
C16 0.083(3) 0.169(5) 0.029(2) 0.011(3) 0.020(2) 0.035(3)
C17 0.077(3) 0.184(6) 0.044(2) 0.017(3) 0.039(2) 0.047(3)
C18 0.050(2) 0.111(3) 0.0376(18) 0.016(2) 0.0221(16) 0.024(2)
C19 0.0336(15) 0.0391(17) 0.0333(15) 0.0013(13) 0.0172(12) 0.0003(13)
C20 0.0291(14) 0.0355(17) 0.0327(14) -0.0005(12) 0.0162(12) -0.0008(12)
C21 0.0336(14) 0.057(2) 0.0371(16) 0.0058(15) 0.0222(13) 0.0040(15)
C22 0.0402(17) 0.066(2) 0.0349(16) -0.0103(16) 0.0191(14) -0.0056(16)
C23 0.0404(16) 0.051(2) 0.0518(19) -0.0083(16) 0.0245(15) -0.0001(16)
C24 0.076(3) 0.051(3) 0.110(4) -0.007(2) 0.042(3) -0.009(2)
C25 0.071(3) 0.103(4) 0.133(4) 0.022(3) 0.067(3) 0.005(3)
C26 0.0285(14) 0.0317(16) 0.0375(15) 0.0013(12) 0.0153(12) -0.0013(12)
C27 0.0271(14) 0.0380(17) 0.0412(16) 0.0021(13) 0.0154(12) -0.0005(13)
C28 0.0505(19) 0.0402(19) 0.057(2) 0.0107(16) 0.0254(16) -0.0036(16)
C29 0.068(2) 0.037(2) 0.064(2) -0.0004(17) 0.0295(19) -0.0149(18)
C30 0.068(2) 0.041(2) 0.059(2) -0.0073(17) 0.0268(19) -0.0154(18)
C31 0.0520(18) 0.0360(18) 0.0472(18) -0.0003(15) 0.0224(15) -0.0042(15)
C32 0.0252(13) 0.0316(16) 0.0342(15) -0.0002(12) 0.0121(12) -0.0006(12)
C33 0.0277(14) 0.0371(17) 0.0321(15) -0.0028(13) 0.0112(12) 0.0018(13)
C34 0.0440(16) 0.0444(19) 0.0328(15) -0.0071(14) 0.0176(13) -0.0119(15)
C35 0.064(2) 0.0371(19) 0.0392(17) -0.0057(14) 0.0235(16) -0.0142(16)
C36 0.053(2) 0.049(2) 0.048(2) 0.0051(16) 0.0173(17) -0.0050(18)
C37 0.093(4) 0.077(4) 0.127(5) 0.006(3) 0.089(4) 0.009(3)
C38 0.074(3) 0.059(3) 0.062(2) -0.012(2) 0.027(2) 0.008(2)
Fe1 0.02439(19) 0.0367(3) 0.0349(2) 0.00133(18) 0.01224(17) 0.00006(17)
Fe2 0.0264(2) 0.0410(3) 0.0278(2) 0.00289(18) 0.01193(16) 0.00188(18)
Fe3 0.0296(2) 0.0270(2) 0.0274(2) 0.00097(16) 0.00902(16) 0.00017(17)
N1 0.0218(11) 0.0308(13) 0.0306(12) 0.0005(10) 0.0094(9) 0.0013(10)
N2 0.0240(11) 0.0339(14) 0.0349(12) -0.0001(10) 0.0122(10) 0.0009(10)
N3 0.0296(12) 0.0388(14) 0.0257(11) 0.0006(10) 0.0120(10) 0.0010(10)
N4 0.0278(11) 0.0424(15) 0.0253(11) 0.0016(10) 0.0117(10) 0.0012(11)
N5 0.0298(12) 0.0284(13) 0.0336(12) 0.0027(10) 0.0134(10) -0.0002(10)
N6 0.0360(13) 0.0272(13) 0.0343(13) 0.0000(10) 0.0128(10) -0.0036(10)
O1 0.0300(10) 0.0282(11) 0.0410(11) -0.0023(9) 0.0129(9) -0.0009(8)
O2 0.0289(10) 0.0291(11) 0.0529(12) 0.0007(9) 0.0179(9) -0.0003(9)
O3 0.0370(11) 0.0294(11) 0.0458(12) 0.0043(9) 0.0175(9) 0.0057(9)
O4 0.077(2) 0.125(3) 0.0657(18) -0.0255(18) 0.0346(16) -0.014(2)
O5 0.124(2) 0.125(3) 0.095(2) -0.030(2) 0.077(2) -0.002(2)
O6 0.0738(16) 0.0393(14) 0.0822(18) 0.0060(13) 0.0443(14) -0.0006(13)
O7 0.0311(11) 0.0789(18) 0.0308(11) 0.0062(11) 0.0103(9) 0.0029(11)
O8 0.0306(10) 0.0648(15) 0.0302(10) 0.0052(10) 0.0161(8) 0.0079(10)
O9 0.0306(10) 0.0507(13) 0.0371(11) -0.0042(10) 0.0182(9) -0.0007(9)
O10 0.0695(16) 0.0564(16) 0.0541(15) -0.0032(13) 0.0228(13) -0.0094(14)
O11 0.0611(15) 0.0555(16) 0.0642(16) -0.0212(13) 0.0255(13) -0.0104(13)
O12 0.0428(12) 0.0665(16) 0.0660(15) 0.0157(12) 0.0352(11) 0.0148(12)
O13 0.0483(12) 0.0449(13) 0.0372(11) 0.0067(10) 0.0173(10) -0.0055(11)
O14 0.0510(12) 0.0284(11) 0.0292(10) -0.0003(8) 0.0126(9) -0.0054(10)
O15 0.0502(12) 0.0413(13) 0.0287(10) -0.0029(9) 0.0167(9) -0.0021(10)
O16 0.0669(16) 0.0648(18) 0.096(2) -0.0001(16) 0.0421(15) -0.0091(15)
O17 0.0759(17) 0.0464(16) 0.093(2) -0.0067(14) 0.0460(16) 0.0014(13)
O18 0.0455(12) 0.0376(12) 0.0310(11) -0.0022(9) 0.0106(9) 0.0094(10)

loop_
_atom_type_symbol
_atom_type_description
_atom_type_scat_dispersion_real
_atom_type_scat_dispersion_imag
_atom_type_scat_source
C C 0.0033 0.0016 'International Tables Vol C Tables 4.2.6.8 and 6.1.1.4'
H H 0.0000 0.0000 'International Tables Vol C Tables 4.2.6.8 and 6.1.1.4'
N N 0.0061 0.0033 'International Tables Vol C Tables 4.2.6.8 and 6.1.1.4'
O O 0.0106 0.0060 'International Tables Vol C Tables 4.2.6.8 and 6.1.1.4'
Fe Fe 0.3463 0.8444 'International Tables Vol C Tables 4.2.6.8 and 6.1.1.4'

loop_
_geom_angle_atom_site_label_1
_geom_angle_atom_site_label_2
_geom_angle_atom_site_label_3
_geom_angle
_geom_angle_site_symmetry_1
_geom_angle_site_symmetry_3
_geom_angle_publ_flag
C6 C1 C2 119.0(3) . 7_567 ?
C6 C1 C7 117.8(3) . . ?
C2 C1 C7 123.1(3) 7_567 . ?
O1 C2 C3 118.0(3) . . ?
O1 C2 C1 123.7(2) . 7_567 ?
C3 C2 C1 118.2(3) . 7_567 ?
C4 C3 C2 121.6(3) . . ?
C4 C3 H3 119.2 . . ?
C2 C3 H3 119.2 . . ?
C3 C4 C5 120.1(3) . . ?
C3 C4 H4 120.0 . . ?
C5 C4 H4 120.0 . . ?
C4 C5 C6 119.8(3) . 7_567 ?
C4 C5 H5 120.1 . . ?
C6 C5 H5 120.1 7_567 . ?
C5 C6 C1 121.4(3) 7_567 . ?
C5 C6 H6 119.3 7_567 . ?
C1 C6 H6 119.3 . . ?
O2 C7 N1 121.0(3) . 7_567 ?
O2 C7 C1 118.5(2) . . ?
N1 C7 C1 120.4(3) 7_567 . ?
O3 C8 N2 123.0(3) . 7_567 ?
O3 C8 C9 117.9(3) . . ?
N2 C8 C9 119.0(3) 7_567 . ?
C10 C9 C8 124.4(3) . . ?
C10 C9 H9 117.8 . . ?
C8 C9 H9 117.8 . . ?
C9 C10 C11 124.2(3) . . ?
C9 C10 H10 117.9 . . ?
C11 C10 H10 117.9 . . ?
O4 C11 O5 124.1(4) . . ?
O4 C11 C10 125.6(4) . . ?
O5 C11 C10 110.3(4) . . ?
O5 C12 H12A 109.5 . . ?
O5 C12 H12B 109.5 . . ?
H12A C12 H12B 109.5 . . ?
O5 C12 H12C 109.5 . . ?
H12A C12 H12C 109.5 . . ?
H12B C12 H12C 109.5 . . ?
C18 C13 C14 118.3(3) . . ?
C18 C13 C19 118.4(3) . . ?
C14 C13 C19 123.2(3) . . ?
O7 C14 C15 119.0(3) . . ?
O7 C14 C13 123.5(3) . . ?
C15 C14 C13 117.5(3) . . ?
C16 C15 C14 121.9(4) . . ?
C16 C15 H15 119.1 . . ?
C14 C15 H15 119.1 . . ?
C15 C16 C17 120.6(4) . . ?
C15 C16 H16 119.7 . . ?
C17 C16 H16 119.7 . . ?
C18 C17 C16 118.9(4) . . ?
C18 C17 H17 120.5 . . ?
C16 C17 H17 120.5 . . ?
C17 C18 C13 122.7(3) . . ?
C17 C18 H18 118.6 . . ?
C13 C18 H18 118.6 . . ?
O8 C19 N3 120.5(3) . . ?
O8 C19 C13 118.9(3) . . ?
N3 C19 C13 120.6(3) . . ?
O9 C20 N4 123.5(3) . . ?
O9 C20 C21 117.3(2) . . ?
N4 C20 C21 119.2(2) . . ?
C22 C21 C20 123.9(3) . . ?
C22 C21 H21 118.0 . . ?
C20 C21 H21 118.0 . . ?
C21 C22 C23 124.3(3) . . ?
C21 C22 H22 117.8 . . ?
C23 C22 H22 117.8 . . ?
O10 C23 O11 123.2(3) . . ?
O10 C23 C22 125.7(3) . . ?
O11 C23 C22 111.1(3) . . ?
O11 C24 H24A 109.5 . . ?
O11 C24 H24B 109.5 . . ?
H24A C24 H24B 109.5 . . ?
O11 C24 H24C 109.5 . . ?
H24A C24 H24C 109.5 . . ?
H24B C24 H24C 109.5 . . ?
O12 C25 H25A 109.5 . . ?
O12 C25 H25B 109.5 . . ?
H25A C25 H25B 109.5 . . ?
O12 C25 H25C 109.5 . . ?
H25A C25 H25C 109.5 . . ?
H25B C25 H25C 109.5 . . ?
C31 C26 C27 118.7(3) . . ?
C31 C26 C32 118.0(3) . . ?
C27 C26 C32 123.2(3) . . ?
O13 C27 C28 118.3(3) . . ?
O13 C27 C26 124.0(3) . . ?
C28 C27 C26 117.8(3) . . ?
C29 C28 C27 121.5(3) . . ?
C29 C28 H28 119.3 . . ?
C27 C28 H28 119.3 . . ?
C28 C29 C30 121.0(3) . . ?
C28 C29 H29 119.5 . . ?
C30 C29 H29 119.5 . . ?
C29 C30 C31 119.0(3) . . ?
C29 C30 H30 120.5 . . ?
C31 C30 H30 120.5 . . ?
C30 C31 C26 122.1(3) . . ?
C30 C31 H31 119.0 . . ?
C26 C31 H31 119.0 . . ?
O14 C32 N5 121.0(3) . . ?
O14 C32 C26 118.6(2) . . ?
N5 C32 C26 120.5(3) . . ?
O15 C33 N6 123.5(3) . . ?
O15 C33 C34 118.7(3) . . ?
N6 C33 C34 117.5(3) . . ?
C35 C34 C33 128.7(3) . . ?
C35 C34 H34 115.6 . . ?
C33 C34 H34 115.6 . . ?
C34 C35 C36 124.7(3) . . ?
C34 C35 H35 117.6 . . ?
C36 C35 H35 117.6 . . ?
O16 C36 O17 123.6(4) . . ?
O16 C36 C35 125.3(4) . . ?
O17 C36 C35 111.1(3) . . ?
O17 C37 H37A 109.5 . . ?
O17 C37 H37B 109.5 . . ?
H37A C37 H37B 109.5 . . ?
O17 C37 H37C 109.5 . . ?
H37A C37 H37C 109.5 . . ?
H37B C37 H37C 109.5 . . ?
O18 C38 H38A 109.5 . . ?
O18 C38 H38B 109.5 . . ?
H38A C38 H38B 109.5 . . ?
O18 C38 H38C 109.5 . . ?
H38A C38 H38C 109.5 . . ?
H38B C38 H38C 109.5 . . ?
O7 Fe1 O2 105.49(9) . . ?
O7 Fe1 N3 86.76(9) . . ?
O2 Fe1 N3 167.74(9) . . ?
O7 Fe1 O9 161.70(9) . . ?
O2 Fe1 O9 92.48(8) . . ?
N3 Fe1 O9 75.27(8) . . ?
O7 Fe1 O6 94.34(11) . . ?
O2 Fe1 O6 86.44(9) . . ?
N3 Fe1 O6 92.39(10) . . ?
O9 Fe1 O6 83.13(10) . . ?
O7 Fe1 N2 96.53(10) . . ?
O2 Fe1 N2 75.86(9) . . ?
N3 Fe1 N2 103.52(9) . . ?
O9 Fe1 N2 91.13(9) . . ?
O6 Fe1 N2 161.17(10) . . ?
O13 Fe2 O8 102.92(9) . . ?
O13 Fe2 N5 86.69(9) . . ?
O8 Fe2 N5 170.12(10) . . ?
O13 Fe2 O15 161.64(8) . . ?
O8 Fe2 O15 95.07(9) . . ?
N5 Fe2 O15 75.51(9) . . ?
O13 Fe2 O12 91.71(10) . . ?
O8 Fe2 O12 82.90(9) . . ?
N5 Fe2 O12 99.26(9) . . ?
O15 Fe2 O12 86.83(10) . . ?
O13 Fe2 N4 98.04(10) . . ?
O8 Fe2 N4 75.98(9) . . ?
N5 Fe2 N4 100.69(9) . . ?
O15 Fe2 N4 89.79(9) . . ?
O12 Fe2 N4 158.23(9) . . ?
O1 Fe3 O14 99.01(9) . . ?
O1 Fe3 N1 86.58(9) . . ?
O14 Fe3 N1 173.67(9) . . ?
O1 Fe3 O3 162.17(9) . . ?
O14 Fe3 O3 97.96(9) . . ?
N1 Fe3 O3 76.78(9) . . ?
O1 Fe3 O18 88.87(8) . . ?
O14 Fe3 O18 83.61(8) . . ?
N1 Fe3 O18 99.53(9) . . ?
O3 Fe3 O18 87.61(8) . . ?
O1 Fe3 N6 97.42(9) . . ?
O14 Fe3 N6 75.79(8) . . ?
N1 Fe3 N6 100.67(9) . . ?
O3 Fe3 N6 92.00(9) . . ?
O18 Fe3 N6 159.15(9) . . ?
C7 N1 N2 112.4(2) 7_567 7_567 ?
C7 N1 Fe3 132.38(19) 7_567 . ?
N2 N1 Fe3 115.26(17) 7_567 . ?
C8 N2 N1 110.8(2) 7_567 7_567 ?
C8 N2 Fe1 136.2(2) 7_567 . ?
N1 N2 Fe1 112.89(17) 7_567 . ?
C19 N3 N4 112.2(2) . . ?
C19 N3 Fe1 131.19(19) . . ?
N4 N3 Fe1 116.51(17) . . ?
C20 N4 N3 110.1(2) . . ?
C20 N4 Fe2 136.75(19) . . ?
N3 N4 Fe2 113.05(17) . . ?
C32 N5 N6 112.2(2) . . ?
C32 N5 Fe2 131.5(2) . . ?
N6 N5 Fe2 116.02(17) . . ?
C33 N6 N5 110.2(2) . . ?
C33 N6 Fe3 137.1(2) . . ?
N5 N6 Fe3 112.67(16) . . ?
C2 O1 Fe3 132.29(17) . . ?
C7 O2 Fe1 117.79(18) . . ?
C8 O3 Fe3 113.96(18) . . ?
C11 O5 C12 115.3(4) . . ?
Fe1 O6 H6A 131(2) . . ?
Fe1 O6 H6B 115(3) . . ?
H6A O6 H6B 96(2) . . ?
C14 O7 Fe1 134.71(19) . . ?
C19 O8 Fe2 117.84(19) . . ?
C20 O9 Fe1 114.25(18) . . ?
C23 O11 C24 116.5(3) . . ?
C25 O12 Fe2 124.7(2) . . ?
C25 O12 H12 117.7 . . ?
Fe2 O12 H12 117.7 . . ?
C27 O13 Fe2 134.0(2) . . ?
C32 O14 Fe3 118.36(18) . . ?
C33 O15 Fe2 114.02(19) . . ?
C36 O17 C37 116.3(3) . . ?
C38 O18 Fe3 127.5(2) . . ?
C38 O18 H18A 116.2 . . ?
Fe3 O18 H18A 116.2 . . ?

loop_
_geom_bond_atom_site_label_1
_geom_bond_atom_site_label_2
_geom_bond_distance
_geom_bond_site_symmetry_2
_geom_bond_publ_flag
C1 C6 1.388(4) . ?
C1 C2 1.415(4) 7_567 ?
C1 C7 1.471(4) . ?
C2 O1 1.341(3) . ?
C2 C3 1.402(4) . ?
C2 C1 1.415(4) 7_567 ?
C3 C4 1.374(5) . ?
C3 H3 0.9300 . ?
C4 C5 1.376(5) . ?
C4 H4 0.9300 . ?
C5 C6 1.386(4) 7_567 ?
C5 H5 0.9300 . ?
C6 C5 1.386(4) 7_567 ?
C6 H6 0.9300 . ?
C7 O2 1.285(3) . ?
C7 N1 1.318(4) 7_567 ?
C8 O3 1.289(4) . ?
C8 N2 1.303(4) 7_567 ?
C8 C9 1.492(4) . ?
C9 C10 1.328(5) . ?
C9 H9 0.9300 . ?
C10 C11 1.487(6) . ?
C10 H10 0.9300 . ?
C11 O4 1.185(5) . ?
C11 O5 1.332(5) . ?
C12 O5 1.474(6) . ?
C12 H12A 0.9600 . ?
C12 H12B 0.9600 . ?
C12 H12C 0.9600 . ?
C13 C18 1.399(5) . ?
C13 C14 1.424(4) . ?
C13 C19 1.457(4) . ?
C14 O7 1.316(4) . ?
C14 C15 1.390(5) . ?
C15 C16 1.369(6) . ?
C15 H15 0.9300 . ?
C16 C17 1.380(6) . ?
C16 H16 0.9300 . ?
C17 C18 1.350(5) . ?
C17 H17 0.9300 . ?
C18 H18 0.9300 . ?
C19 O8 1.288(3) . ?
C19 N3 1.326(4) . ?
C20 O9 1.275(3) . ?
C20 N4 1.308(4) . ?
C20 C21 1.496(4) . ?
C21 C22 1.327(5) . ?
C21 H21 0.9300 . ?
C22 C23 1.458(5) . ?
C22 H22 0.9300 . ?
C23 O10 1.205(4) . ?
C23 O11 1.329(4) . ?
C24 O11 1.477(5) . ?
C24 H24A 0.9600 . ?
C24 H24B 0.9600 . ?
C24 H24C 0.9600 . ?
C25 O12 1.432(5) . ?
C25 H25A 0.9600 . ?
C25 H25B 0.9600 . ?
C25 H25C 0.9600 . ?
C26 C31 1.395(4) . ?
C26 C27 1.409(4) . ?
C26 C32 1.468(4) . ?
C27 O13 1.319(4) . ?
C27 C28 1.404(4) . ?
C28 C29 1.365(5) . ?
C28 H28 0.9300 . ?
C29 C30 1.366(5) . ?
C29 H29 0.9300 . ?
C30 C31 1.370(5) . ?
C30 H30 0.9300 . ?
C31 H31 0.9300 . ?
C32 O14 1.279(3) . ?
C32 N5 1.322(3) . ?
C33 O15 1.271(3) . ?
C33 N6 1.316(4) . ?
C33 C34 1.490(4) . ?
C34 C35 1.313(5) . ?
C34 H34 0.9300 . ?
C35 C36 1.461(5) . ?
C35 H35 0.9300 . ?
C36 O16 1.203(4) . ?
C36 O17 1.331(4) . ?
C37 O17 1.455(6) . ?
C37 H37A 0.9600 . ?
C37 H37B 0.9600 . ?
C37 H37C 0.9600 . ?
C38 O18 1.429(4) . ?
C38 H38A 0.9600 . ?
C38 H38B 0.9600 . ?
C38 H38C 0.9600 . ?
Fe1 O7 1.884(2) . ?
Fe1 O2 1.997(2) . ?
Fe1 N3 2.048(2) . ?
Fe1 O9 2.066(2) . ?
Fe1 O6 2.082(3) . ?
Fe1 N2 2.113(2) . ?
Fe2 O13 1.899(2) . ?
Fe2 O8 1.990(2) . ?
Fe2 N5 2.044(2) . ?
Fe2 O15 2.075(2) . ?
Fe2 O12 2.081(2) . ?
Fe2 N4 2.106(2) . ?
Fe3 O1 1.926(2) . ?
Fe3 O14 1.991(2) . ?
Fe3 N1 2.029(2) . ?
Fe3 O3 2.030(2) . ?
Fe3 O18 2.074(2) . ?
Fe3 N6 2.118(2) . ?
N1 C7 1.318(4) 7_567 ?
N1 N2 1.415(3) 7_567 ?
N2 C8 1.303(4) 7_567 ?
N2 N1 1.415(3) 7_567 ?
N3 N4 1.408(3) . ?
N5 N6 1.421(3) . ?
O6 H6A 0.919(17) . ?
O6 H6B 0.805(18) . ?
O12 H12 0.9300 . ?
O18 H18A 0.9300 . ?

loop_
_geom_torsion_atom_site_label_1
_geom_torsion_atom_site_label_2
_geom_torsion_atom_site_label_3
_geom_torsion_atom_site_label_4
_geom_torsion
_geom_torsion_site_symmetry_1
_geom_torsion_site_symmetry_2
_geom_torsion_site_symmetry_3
_geom_torsion_site_symmetry_4
_geom_torsion_publ_flag
O1 C2 C3 C4 -179.5(3) . . . . ?
C1 C2 C3 C4 -1.1(4) 7_567 . . . ?
C2 C3 C4 C5 -0.3(5) . . . . ?
C3 C4 C5 C6 1.2(5) . . . 7_567 ?
C2 C1 C6 C5 0.7(5) 7_567 . . 7_567 ?
C7 C1 C6 C5 -177.3(3) . . . 7_567 ?
C6 C1 C7 O2 4.4(4) . . . . ?
C2 C1 C7 O2 -173.5(2) 7_567 . . . ?
C6 C1 C7 N1 -176.1(3) . . . 7_567 ?
C2 C1 C7 N1 6.0(4) 7_567 . . 7_567 ?
O3 C8 C9 C10 88.3(4) . . . . ?
N2 C8 C9 C10 -94.0(4) 7_567 . . . ?
C8 C9 C10 C11 1.2(6) . . . . ?
C9 C10 C11 O4 -1.3(7) . . . . ?
C9 C10 C11 O5 179.0(4) . . . . ?
C18 C13 C14 O7 178.0(4) . . . . ?
C19 C13 C14 O7 -0.6(5) . . . . ?
C18 C13 C14 C15 -1.3(5) . . . . ?
C19 C13 C14 C15 -180.0(3) . . . . ?
O7 C14 C15 C16 -179.0(5) . . . . ?
C13 C14 C15 C16 0.4(7) . . . . ?
C14 C15 C16 C17 1.0(9) . . . . ?
C15 C16 C17 C18 -1.3(9) . . . . ?
C16 C17 C18 C13 0.3(8) . . . . ?
C14 C13 C18 C17 1.0(7) . . . . ?
C19 C13 C18 C17 179.7(4) . . . . ?
C18 C13 C19 O8 2.4(5) . . . . ?
C14 C13 C19 O8 -178.9(3) . . . . ?
C18 C13 C19 N3 -177.4(3) . . . . ?
C14 C13 C19 N3 1.2(5) . . . . ?
O9 C20 C21 C22 89.6(4) . . . . ?
N4 C20 C21 C22 -89.6(4) . . . . ?
C20 C21 C22 C23 2.8(5) . . . . ?
C21 C22 C23 O10 -10.4(6) . . . . ?
C21 C22 C23 O11 170.5(3) . . . . ?
C31 C26 C27 O13 179.7(3) . . . . ?
C32 C26 C27 O13 1.5(5) . . . . ?
C31 C26 C27 C28 -0.5(4) . . . . ?
C32 C26 C27 C28 -178.8(3) . . . . ?
O13 C27 C28 C29 -179.7(3) . . . . ?
C26 C27 C28 C29 0.6(5) . . . . ?
C27 C28 C29 C30 -0.3(6) . . . . ?
C28 C29 C30 C31 -0.1(6) . . . . ?
C29 C30 C31 C26 0.1(6) . . . . ?
C27 C26 C31 C30 0.2(5) . . . . ?
C32 C26 C31 C30 178.5(3) . . . . ?
C31 C26 C32 O14 -1.2(4) . . . . ?
C27 C26 C32 O14 177.1(3) . . . . ?
C31 C26 C32 N5 179.4(3) . . . . ?
C27 C26 C32 N5 -2.4(4) . . . . ?
O15 C33 C34 C35 -71.7(4) . . . . ?
N6 C33 C34 C35 114.5(4) . . . . ?
C33 C34 C35 C36 -5.7(5) . . . . ?
C34 C35 C36 O16 -14.0(6) . . . . ?
C34 C35 C36 O17 167.8(3) . . . . ?
O1 Fe3 N1 C7 8.8(3) . . . 7_567 ?
O3 Fe3 N1 C7 -177.7(3) . . . 7_567 ?
O18 Fe3 N1 C7 97.1(3) . . . 7_567 ?
N6 Fe3 N1 C7 -88.1(3) . . . 7_567 ?
O1 Fe3 N1 N2 -171.52(18) . . . 7_567 ?
O3 Fe3 N1 N2 2.01(16) . . . 7_567 ?
O18 Fe3 N1 N2 -83.24(18) . . . 7_567 ?
N6 Fe3 N1 N2 91.57(18) . . . 7_567 ?
O7 Fe1 N2 C8 -77.6(3) . . . 7_567 ?
O2 Fe1 N2 C8 178.1(3) . . . 7_567 ?
N3 Fe1 N2 C8 10.7(3) . . . 7_567 ?
O9 Fe1 N2 C8 85.8(3) . . . 7_567 ?
O6 Fe1 N2 C8 157.6(3) . . . 7_567 ?
O7 Fe1 N2 N1 106.54(17) . . . 7_567 ?
O2 Fe1 N2 N1 2.16(16) . . . 7_567 ?
N3 Fe1 N2 N1 -165.23(16) . . . 7_567 ?
O9 Fe1 N2 N1 -90.11(17) . . . 7_567 ?
O6 Fe1 N2 N1 -18.3(4) . . . 7_567 ?
O8 C19 N3 N4 -4.8(4) . . . . ?
C13 C19 N3 N4 175.0(3) . . . . ?
O8 C19 N3 Fe1 178.5(2) . . . . ?
C13 C19 N3 Fe1 -1.6(5) . . . . ?
O7 Fe1 N3 C19 1.1(3) . . . . ?
O2 Fe1 N3 C19 179.6(4) . . . . ?
O9 Fe1 N3 C19 177.6(3) . . . . ?
O6 Fe1 N3 C19 95.4(3) . . . . ?
N2 Fe1 N3 C19 -94.8(3) . . . . ?
O7 Fe1 N3 N4 -175.4(2) . . . . ?
O2 Fe1 N3 N4 3.1(6) . . . . ?
O9 Fe1 N3 N4 1.06(18) . . . . ?
O6 Fe1 N3 N4 -81.2(2) . . . . ?
N2 Fe1 N3 N4 88.6(2) . . . . ?
O9 C20 N4 N3 -5.6(4) . . . . ?
C21 C20 N4 N3 173.5(3) . . . . ?
O9 C20 N4 Fe2 171.3(2) . . . . ?
C21 C20 N4 Fe2 -9.6(5) . . . . ?
C19 N3 N4 C20 -175.5(3) . . . . ?
Fe1 N3 N4 C20 1.7(3) . . . . ?
C19 N3 N4 Fe2 6.8(3) . . . . ?
Fe1 N3 N4 Fe2 -175.99(11) . . . . ?
O13 Fe2 N4 C20 76.5(3) . . . . ?
O8 Fe2 N4 C20 177.9(3) . . . . ?
N5 Fe2 N4 C20 -11.6(3) . . . . ?
O15 Fe2 N4 C20 -86.8(3) . . . . ?
O12 Fe2 N4 C20 -167.7(3) . . . . ?
O13 Fe2 N4 N3 -106.60(19) . . . . ?
O8 Fe2 N4 N3 -5.21(18) . . . . ?
N5 Fe2 N4 N3 165.27(18) . . . . ?
O15 Fe2 N4 N3 90.07(19) . . . . ?
O12 Fe2 N4 N3 9.2(4) . . . . ?
O14 C32 N5 N6 -1.8(4) . . . . ?
C26 C32 N5 N6 177.6(2) . . . . ?
O14 C32 N5 Fe2 -174.9(2) . . . . ?
C26 C32 N5 Fe2 4.5(4) . . . . ?
O13 Fe2 N5 C32 -4.3(3) . . . . ?
O15 Fe2 N5 C32 -179.8(3) . . . . ?
O12 Fe2 N5 C32 -95.5(3) . . . . ?
N4 Fe2 N5 C32 93.3(3) . . . . ?
O13 Fe2 N5 N6 -177.2(2) . . . . ?
O15 Fe2 N5 N6 7.35(18) . . . . ?
O12 Fe2 N5 N6 91.6(2) . . . . ?
N4 Fe2 N5 N6 -79.6(2) . . . . ?
O15 C33 N6 N5 -1.1(4) . . . . ?
C34 C33 N6 N5 172.4(2) . . . . ?
O15 C33 N6 Fe3 177.7(2) . . . . ?
C34 C33 N6 Fe3 -8.8(4) . . . . ?
C32 N5 N6 C33 179.7(2) . . . . ?
Fe2 N5 N6 C33 -6.0(3) . . . . ?
C32 N5 N6 Fe3 0.6(3) . . . . ?
Fe2 N5 N6 Fe3 174.87(10) . . . . ?
O1 Fe3 N6 C33 -81.0(3) . . . . ?
O14 Fe3 N6 C33 -178.4(3) . . . . ?
N1 Fe3 N6 C33 6.9(3) . . . . ?
O3 Fe3 N6 C33 83.9(3) . . . . ?
O18 Fe3 N6 C33 172.4(3) . . . . ?
O1 Fe3 N6 N5 97.80(18) . . . . ?
O14 Fe3 N6 N5 0.33(17) . . . . ?
N1 Fe3 N6 N5 -174.30(17) . . . . ?
O3 Fe3 N6 N5 -97.38(18) . . . . ?
O18 Fe3 N6 N5 -8.8(4) . . . . ?
C3 C2 O1 Fe3 -171.0(2) . . . . ?
C1 C2 O1 Fe3 10.7(4) 7_567 . . . ?
O14 Fe3 O1 C2 163.8(2) . . . . ?
N1 Fe3 O1 C2 -13.3(2) . . . . ?
O3 Fe3 O1 C2 -34.2(4) . . . . ?
O18 Fe3 O1 C2 -112.9(2) . . . . ?
N6 Fe3 O1 C2 87.1(2) . . . . ?
N1 C7 O2 Fe1 1.1(3) 7_567 . . . ?
C1 C7 O2 Fe1 -179.38(18) . . . . ?
O7 Fe1 O2 C7 -94.8(2) . . . . ?
N3 Fe1 O2 C7 86.8(5) . . . . ?
O9 Fe1 O2 C7 88.7(2) . . . . ?
O6 Fe1 O2 C7 171.7(2) . . . . ?
N2 Fe1 O2 C7 -1.79(19) . . . . ?
N2 C8 O3 Fe3 4.5(3) 7_567 . . . ?
C9 C8 O3 Fe3 -177.9(2) . . . . ?
O1 Fe3 O3 C8 18.3(4) . . . . ?
O14 Fe3 O3 C8 -179.70(19) . . . . ?
N1 Fe3 O3 C8 -3.28(19) . . . . ?
O18 Fe3 O3 C8 97.09(19) . . . . ?
N6 Fe3 O3 C8 -103.77(19) . . . . ?
O4 C11 O5 C12 0.9(7) . . . . ?
C10 C11 O5 C12 -179.4(4) . . . . ?
C15 C14 O7 Fe1 179.7(3) . . . . ?
C13 C14 O7 Fe1 0.4(5) . . . . ?
O2 Fe1 O7 C14 179.9(3) . . . . ?
N3 Fe1 O7 C14 -0.5(3) . . . . ?
O9 Fe1 O7 C14 -11.4(6) . . . . ?
O6 Fe1 O7 C14 -92.6(3) . . . . ?
N2 Fe1 O7 C14 102.8(3) . . . . ?
N3 C19 O8 Fe2 0.1(4) . . . . ?
C13 C19 O8 Fe2 -179.7(2) . . . . ?
O13 Fe2 O8 C19 98.1(2) . . . . ?
O15 Fe2 O8 C19 -85.6(2) . . . . ?
O12 Fe2 O8 C19 -171.8(2) . . . . ?
N4 Fe2 O8 C19 2.9(2) . . . . ?
N4 C20 O9 Fe1 6.8(4) . . . . ?
C21 C20 O9 Fe1 -172.4(2) . . . . ?
O7 Fe1 O9 C20 7.5(4) . . . . ?
O2 Fe1 O9 C20 176.6(2) . . . . ?
N3 Fe1 O9 C20 -3.8(2) . . . . ?
O6 Fe1 O9 C20 90.5(2) . . . . ?
N2 Fe1 O9 C20 -107.5(2) . . . . ?
O10 C23 O11 C24 2.5(5) . . . . ?
C22 C23 O11 C24 -178.4(3) . . . . ?
O13 Fe2 O12 C25 44.7(3) . . . . ?
O8 Fe2 O12 C25 -58.1(3) . . . . ?
N5 Fe2 O12 C25 131.6(3) . . . . ?
O15 Fe2 O12 C25 -153.6(3) . . . . ?
N4 Fe2 O12 C25 -72.2(4) . . . . ?
C28 C27 O13 Fe2 177.4(2) . . . . ?
C26 C27 O13 Fe2 -2.9(5) . . . . ?
O8 Fe2 O13 C27 -174.3(3) . . . . ?
N5 Fe2 O13 C27 3.4(3) . . . . ?
O15 Fe2 O13 C27 17.5(5) . . . . ?
O12 Fe2 O13 C27 102.6(3) . . . . ?
N4 Fe2 O13 C27 -96.9(3) . . . . ?
N5 C32 O14 Fe3 2.3(4) . . . . ?
C26 C32 O14 Fe3 -177.22(19) . . . . ?
O1 Fe3 O14 C32 -96.7(2) . . . . ?
O3 Fe3 O14 C32 88.7(2) . . . . ?
O18 Fe3 O14 C32 175.4(2) . . . . ?
N6 Fe3 O14 C32 -1.3(2) . . . . ?
N6 C33 O15 Fe2 7.5(4) . . . . ?
C34 C33 O15 Fe2 -166.0(2) . . . . ?
O13 Fe2 O15 C33 -22.3(4) . . . . ?
O8 Fe2 O15 C33 169.3(2) . . . . ?
N5 Fe2 O15 C33 -7.73(19) . . . . ?
O12 Fe2 O15 C33 -108.1(2) . . . . ?
N4 Fe2 O15 C33 93.4(2) . . . . ?
O16 C36 O17 C37 1.2(6) . . . . ?
C35 C36 O17 C37 179.5(4) . . . . ?
O1 Fe3 O18 C38 -145.5(3) . . . . ?
O14 Fe3 O18 C38 -46.3(3) . . . . ?
N1 Fe3 O18 C38 128.2(3) . . . . ?
O3 Fe3 O18 C38 52.0(3) . . . . ?
N6 Fe3 O18 C38 -37.4(4) . . . . ?
